data_1574278
loop_
_publ_author_name
'Malan, Frederick P.'
'Potgieter, Kariska'
'Meijboom, Reinout'

_publ_section_title
;
 Bis[(2-methoxyphenyl)diphenylphosphane-\kP](nitrito-\k2
 O,O&#x2032;)silver(I)
;
_journal_coeditor_code TK4116
_journal_issue 3
_journal_name_full IUCrData
_journal_page_first x250193
_journal_paper_doi 10.1107/S2414314625001932
_journal_volume 10
_journal_year 2025
_chemical_formula_iupac '[Ag (N O2) (C19 H17 O P)2]'
_chemical_formula_moiety 'C38 H34 Ag N O4 P2'
_chemical_formula_sum 'C38 H34 Ag N O4 P2'
_chemical_formula_weight 738.47
_chemical_name_systematic Bis[(2-methoxyphenyl)diphenylphosphane-\k<i>P</i>](nitrito-\k^2^<i>O</i>,<i>O</i>')silver(I)
_space_group_crystal_system monoclinic
_space_group_IT_number 15
_space_group_name_Hall '-C 2yc'
_space_group_name_H-M_alt 'C 1 2/c 1'
_atom_sites_solution_hydrogens geom
_atom_sites_solution_primary dual
_audit_creation_method
;
Olex2 1.3-ac4
(compiled 2018.12.18 svn.r3554 for Rigaku Oxford Diffraction, GUI svn.r1)
;
_cell_angle_alpha 90
_cell_angle_beta 106.080(2)
_cell_angle_gamma 90
_cell_formula_units_Z 8
_cell_length_a 22.6427(3)
_cell_length_b 15.6971(2)
_cell_length_c 20.1469(3)
_cell_measurement_reflns_used 36798
_cell_measurement_temperature 149.99(10)
_cell_measurement_theta_max 31.2970
_cell_measurement_theta_min 2.7880
_cell_volume 6880.55(18)
_computing_cell_refinement
;
CrysAlisPro (Rigaku OD, 2022)
;
_computing_data_collection
;
CrysAlisPro (Rigaku OD, 2022)
;
_computing_data_reduction
;
CrysAlisPro (Rigaku OD, 2022)
;
_computing_molecular_graphics
;
Olex2 (Dolomanov <i>et al.</i>,  2009)
;
_computing_publication_material
;
Olex2 (Dolomanov <i>et al.</i>,  2009)
;
_computing_structure_refinement
;
SHELXL (Sheldrick, 2015b)
;
_computing_structure_solution
;
<i>SHELXT</i> (Sheldrick, 2015a)
;
_diffrn_ambient_temperature 149.99(10)
_diffrn_detector 'Hybrid Pixel Array Detector'
_diffrn_detector_area_resol_mean 10.0000
_diffrn_measured_fraction_theta_full 0.999
_diffrn_measured_fraction_theta_max 0.839
_diffrn_measurement_device 'four-circle diffractometer'
_diffrn_measurement_device_type 'XtaLAB Synergy R, DW system, HyPix'
_diffrn_measurement_method '\w scans'
_diffrn_radiation_monochromator mirror
_diffrn_radiation_probe x-ray
_diffrn_radiation_type MoK\a
_diffrn_radiation_wavelength 0.71073
_diffrn_reflns_av_R_equivalents 0.0357
_diffrn_reflns_av_unetI/netI 0.0253
_diffrn_reflns_limit_h_max 31
_diffrn_reflns_limit_h_min -32
_diffrn_reflns_limit_k_max 21
_diffrn_reflns_limit_k_min -19
_diffrn_reflns_limit_l_max 26
_diffrn_reflns_limit_l_min -28
_diffrn_reflns_number 56728
_diffrn_reflns_theta_full 25.242
_diffrn_reflns_theta_max 31.118
_diffrn_reflns_theta_min 2.595
_diffrn_source 'Rotating-anode X-ray tube'
_exptl_absorpt_coefficient_mu 0.717
_exptl_absorpt_correction_T_max 1.00000
_exptl_absorpt_correction_T_min 0.03760
_exptl_absorpt_correction_type multi-scan
_exptl_absorpt_process_details
;
(CrysAlisPro; Rigaku OD, 2022)
;
_exptl_crystal_colour colourless
_exptl_crystal_density_diffrn 1.420
_exptl_crystal_description block
_exptl_crystal_F_000 3016
_exptl_crystal_size_max 0.313
_exptl_crystal_size_mid 0.274
_exptl_crystal_size_min 0.222
_refine_diff_density_max 1.692
_refine_diff_density_min -0.929
_refine_ls_extinction_method none
_refine_ls_goodness_of_fit_ref 1.070
_refine_ls_hydrogen_treatment constr
_refine_ls_matrix_type full
_refine_ls_number_parameters 417
_refine_ls_number_reflns 9287
_refine_ls_number_restraints 0
_refine_ls_restrained_S_all 1.070
_refine_ls_R_factor_all 0.0391
_refine_ls_R_factor_gt 0.0311
_refine_ls_shift/su_max 0.003
_refine_ls_shift/su_mean 0.000
_refine_ls_structure_factor_coef Fsqd
_refine_ls_weighting_details 'w=1/[\s^2^(Fo^2^)+(0.0351P)^2^+8.2387P] where P=(Fo^2^+2Fc^2^)/3'
_refine_ls_weighting_scheme calc
_refine_ls_wR_factor_gt 0.0736
_refine_ls_wR_factor_ref 0.0760
_reflns_number_gt 7975
_reflns_number_total 9287
_reflns_threshold_expression 'I > 2\s(I)'
_cod_data_source_file tk4116.cif
_cod_data_source_block I
_cod_database_code 1574278
_shelx_space_group_comment
;
The symmetry employed for this shelxl refinement is uniquely defined
by the following loop, which should always be used as a source of
symmetry information in preference to the above space-group names.
They are only intended as comments.
;
_shelxl_version_number 2.013

loop_
_space_group_symop_operation_xyz
'x, y, z'
'-x, y, -z+1/2'
'x+1/2, y+1/2, z'
'-x+1/2, y+1/2, -z+1/2'
'-x, -y, -z'
'x, -y, z-1/2'
'-x+1/2, -y+1/2, -z'
'x+1/2, -y+1/2, z-1/2'

loop_
_atom_site_type_symbol
_atom_site_label
_atom_site_fract_x
_atom_site_fract_y
_atom_site_fract_z
_atom_site_U_iso_or_equiv
_atom_site_adp_type
_atom_site_calc_flag
_atom_site_occupancy
_atom_site_disorder_assembly
_atom_site_disorder_group
Ag Ag1 0.73700(2) 0.56462(2) 0.38969(2) 0.02206(5) Uani d 1 . .
P P1 0.65137(2) 0.47508(3) 0.39633(2) 0.01960(9) Uani d 1 . .
P P2 0.84579(2) 0.54168(3) 0.43873(2) 0.02195(9) Uani d 1 . .
O O3 0.67728(7) 0.53424(9) 0.53680(7) 0.0338(3) Uani d 1 . .
O O4 0.83502(7) 0.69983(10) 0.49956(8) 0.0400(3) Uani d 1 . .
O O2 0.71068(10) 0.58520(12) 0.26215(9) 0.0567(5) Uani d 1 . .
O O1 0.70419(10) 0.69047(11) 0.32257(9) 0.0568(5) Uani d 1 . .
C C18 0.67471(8) 0.44718(11) 0.53731(10) 0.0251(4) Uani d 1 . .
C C13 0.66033(8) 0.40809(11) 0.47215(9) 0.0230(3) Uani d 1 . .
C C26 0.86925(8) 0.49997(11) 0.52714(9) 0.0244(3) Uani d 1 . .
C C1 0.64164(8) 0.39815(11) 0.32640(9) 0.0238(3) Uani d 1 . .
C C20 0.87211(8) 0.46280(11) 0.38685(9) 0.0227(3) Uani d 1 . .
C C17 0.68459(9) 0.39840(14) 0.59698(10) 0.0322(4) Uani d 1 . .
H H17 0.6944 0.4252 0.6410 0.039 Uiso calc 1 . .
N N1 0.69803(10) 0.66201(13) 0.26371(10) 0.0453(5) Uani d 1 . .
C C32 0.89811(8) 0.63093(11) 0.44337(9) 0.0239(3) Uani d 1 . .
C C7 0.57573(8) 0.52308(11) 0.38389(9) 0.0236(3) Uani d 1 . .
C C16 0.68000(10) 0.31062(14) 0.59185(12) 0.0380(5) Uani d 1 . .
H H16 0.6867 0.2773 0.6326 0.046 Uiso calc 1 . .
C C27 0.83098(9) 0.44130(12) 0.54679(11) 0.0318(4) Uani d 1 . .
H H27 0.7936 0.4244 0.5146 0.038 Uiso calc 1 . .
C C34 0.98944(9) 0.69799(13) 0.42789(11) 0.0338(4) Uani d 1 . .
H H34 1.0243 0.6965 0.4104 0.041 Uiso calc 1 . .
C C14 0.65625(10) 0.31942(12) 0.46864(11) 0.0321(4) Uani d 1 . .
H H14 0.6468 0.2920 0.4249 0.038 Uiso calc 1 . .
C C25 0.91678(8) 0.40200(12) 0.41489(10) 0.0279(4) Uani d 1 . .
H H25 0.9363 0.4017 0.4631 0.033 Uiso calc 1 . .
C C35 0.97823(10) 0.76861(13) 0.46359(12) 0.0393(5) Uani d 1 . .
H H35 1.0062 0.8151 0.4713 0.047 Uiso calc 1 . .
C C33 0.94915(8) 0.62915(12) 0.41780(10) 0.0275(4) Uani d 1 . .
H H33 0.9566 0.5805 0.3932 0.033 Uiso calc 1 . .
C C28 0.84699(11) 0.40731(15) 0.61304(12) 0.0413(5) Uani d 1 . .
H H28 0.8210 0.3665 0.6256 0.050 Uiso calc 1 . .
C C23 0.90500(10) 0.34138(14) 0.30238(11) 0.0364(4) Uani d 1 . .
H H23 0.9159 0.2996 0.2737 0.044 Uiso calc 1 . .
C C37 0.88670(9) 0.70369(12) 0.47768(10) 0.0295(4) Uani d 1 . .
C C36 0.92706(10) 0.77295(13) 0.48830(11) 0.0366(5) Uani d 1 . .
H H36 0.9195 0.8222 0.5121 0.044 Uiso calc 1 . .
C C29 0.90059(11) 0.43267(15) 0.66074(12) 0.0420(5) Uani d 1 . .
H H29 0.9114 0.4095 0.7061 0.050 Uiso calc 1 . .
C C21 0.84448(10) 0.46245(14) 0.31582(11) 0.0358(4) Uani d 1 . .
H H21 0.8140 0.5037 0.2959 0.043 Uiso calc 1 . .
C C24 0.93294(10) 0.34175(13) 0.37256(11) 0.0344(4) Uani d 1 . .
H H24 0.9635 0.3004 0.3921 0.041 Uiso calc 1 . .
C C2 0.69423(9) 0.36501(14) 0.31357(11) 0.0357(5) Uani d 1 . .
H H2 0.7334 0.3835 0.3407 0.043 Uiso calc 1 . .
C C31 0.92311(9) 0.52493(13) 0.57568(11) 0.0329(4) Uani d 1 . .
H H31 0.9496 0.5649 0.5631 0.039 Uiso calc 1 . .
C C10 0.46111(10) 0.60076(16) 0.36229(12) 0.0425(5) Uani d 1 . .
H H10 0.4217 0.6265 0.3539 0.051 Uiso calc 1 . .
C C15 0.66583(11) 0.27086(14) 0.52812(12) 0.0417(5) Uani d 1 . .
H H15 0.6627 0.2105 0.5251 0.050 Uiso calc 1 . .
C C4 0.63425(12) 0.27957(15) 0.22160(12) 0.0452(6) Uani d 1 . .
H H4 0.6315 0.2396 0.1854 0.054 Uiso calc 1 . .
C C19 0.69918(13) 0.57647(16) 0.60203(12) 0.0484(6) Uani d 1 . .
H H19A 0.7034 0.6376 0.5944 0.073 Uiso calc 1 . .
H H19B 0.7392 0.5529 0.6271 0.073 Uiso calc 1 . .
H H19C 0.6699 0.5679 0.6292 0.073 Uiso calc 1 . .
C C30 0.93856(10) 0.49199(15) 0.64233(11) 0.0402(5) Uani d 1 . .
H H30 0.9751 0.5101 0.6752 0.048 Uiso calc 1 . .
C C11 0.50465(10) 0.63502(16) 0.33463(12) 0.0420(5) Uani d 1 . .
H H11 0.4957 0.6859 0.3083 0.050 Uiso calc 1 . .
C C3 0.69051(11) 0.30542(15) 0.26173(12) 0.0406(5) Uani d 1 . .
H H3 0.7270 0.2826 0.2541 0.049 Uiso calc 1 . .
C C8 0.53234(10) 0.49021(15) 0.41353(15) 0.0477(6) Uani d 1 . .
H H8 0.5417 0.4408 0.4418 0.057 Uiso calc 1 . .
C C22 0.86113(11) 0.40218(16) 0.27396(11) 0.0428(5) Uani d 1 . .
H H22 0.8423 0.4027 0.2256 0.051 Uiso calc 1 . .
C C12 0.56175(9) 0.59634(14) 0.34460(11) 0.0332(4) Uani d 1 . .
H H12 0.5912 0.6203 0.3244 0.040 Uiso calc 1 . .
C C38 0.82967(13) 0.75616(16) 0.55317(14) 0.0510(6) Uani d 1 . .
H H38A 0.8268 0.8150 0.5363 0.076 Uiso calc 1 . .
H H38B 0.8659 0.7502 0.5930 0.076 Uiso calc 1 . .
H H38C 0.7926 0.7419 0.5670 0.076 Uiso calc 1 . .
C C9 0.47504(11) 0.52905(17) 0.40224(17) 0.0562(7) Uani d 1 . .
H H9 0.4454 0.5056 0.4224 0.067 Uiso calc 1 . .
C C6 0.58518(10) 0.37091(18) 0.28587(14) 0.0539(7) Uani d 1 . .
H H6 0.5485 0.3928 0.2936 0.065 Uiso calc 1 . .
C C5 0.58173(12) 0.3116(2) 0.23378(16) 0.0690(10) Uani d 1 . .
H H5 0.5427 0.2931 0.2063 0.083 Uiso calc 1 . .

loop_
_atom_site_aniso_label
_atom_site_aniso_U_11
_atom_site_aniso_U_22
_atom_site_aniso_U_33
_atom_site_aniso_U_12
_atom_site_aniso_U_13
_atom_site_aniso_U_23
Ag1 0.01771(7) 0.02421(7) 0.02355(7) -0.00003(4) 0.00456(5) 0.00047(5)
P1 0.01714(19) 0.0214(2) 0.0201(2) -0.00046(15) 0.00497(16) -0.00116(15)
P2 0.01636(19) 0.0242(2) 0.0244(2) -0.00045(15) 0.00414(16) -0.00035(16)
O3 0.0460(8) 0.0288(7) 0.0254(7) -0.0012(6) 0.0078(6) -0.0070(5)
O4 0.0390(8) 0.0365(8) 0.0483(9) -0.0034(6) 0.0184(7) -0.0163(7)
O2 0.0876(15) 0.0510(10) 0.0287(8) 0.0137(10) 0.0113(9) 0.0040(7)
O1 0.1013(15) 0.0368(9) 0.0415(10) 0.0125(9) 0.0353(10) 0.0088(7)
C18 0.0219(8) 0.0288(9) 0.0257(9) 0.0007(6) 0.0085(7) -0.0002(7)
C13 0.0210(8) 0.0252(8) 0.0236(8) -0.0008(6) 0.0074(6) 0.0009(7)
C26 0.0220(8) 0.0271(9) 0.0246(9) 0.0034(6) 0.0073(7) 0.0000(7)
C1 0.0237(8) 0.0262(9) 0.0204(8) 0.0004(6) 0.0041(7) -0.0016(6)
C20 0.0174(7) 0.0239(8) 0.0270(9) -0.0015(6) 0.0064(6) 0.0006(7)
C17 0.0273(9) 0.0458(11) 0.0249(9) 0.0030(8) 0.0096(7) 0.0026(8)
N1 0.0539(12) 0.0497(12) 0.0360(11) 0.0107(9) 0.0188(9) 0.0153(9)
C32 0.0195(8) 0.0236(8) 0.0255(9) -0.0009(6) 0.0011(7) 0.0042(7)
C7 0.0181(8) 0.0262(9) 0.0262(9) -0.0001(6) 0.0060(7) -0.0046(7)
C16 0.0393(11) 0.0434(12) 0.0343(11) 0.0055(9) 0.0150(9) 0.0152(9)
C27 0.0268(9) 0.0325(10) 0.0371(11) 0.0003(7) 0.0108(8) 0.0023(8)
C34 0.0252(9) 0.0364(10) 0.0376(11) -0.0045(7) 0.0050(8) 0.0125(8)
C14 0.0405(11) 0.0254(9) 0.0323(10) -0.0024(8) 0.0135(8) -0.0001(7)
C25 0.0269(9) 0.0254(9) 0.0283(9) 0.0014(7) 0.0024(7) 0.0015(7)
C35 0.0402(11) 0.0315(10) 0.0409(12) -0.0139(8) 0.0022(9) 0.0082(9)
C33 0.0216(8) 0.0277(9) 0.0307(10) 0.0006(6) 0.0031(7) 0.0074(7)
C28 0.0398(12) 0.0451(12) 0.0438(13) 0.0035(9) 0.0195(10) 0.0119(10)
C23 0.0358(11) 0.0361(11) 0.0375(11) 0.0034(8) 0.0107(9) -0.0086(9)
C37 0.0285(9) 0.0288(9) 0.0287(10) -0.0007(7) 0.0036(7) 0.0008(7)
C36 0.0446(12) 0.0258(9) 0.0360(11) -0.0058(8) 0.0054(9) -0.0010(8)
C29 0.0481(13) 0.0514(13) 0.0292(11) 0.0116(10) 0.0155(10) 0.0096(9)
C21 0.0320(10) 0.0457(12) 0.0278(10) 0.0148(9) 0.0051(8) 0.0016(8)
C24 0.0341(10) 0.0271(9) 0.0390(11) 0.0073(8) 0.0051(8) -0.0005(8)
C2 0.0251(9) 0.0408(11) 0.0384(11) 0.0032(8) 0.0044(8) -0.0145(9)
C31 0.0290(10) 0.0385(11) 0.0292(10) -0.0022(8) 0.0047(8) 0.0011(8)
C10 0.0251(10) 0.0562(14) 0.0463(13) 0.0119(9) 0.0101(9) -0.0068(11)
C15 0.0572(14) 0.0280(10) 0.0435(13) 0.0013(9) 0.0200(11) 0.0098(9)
C4 0.0517(14) 0.0453(13) 0.0349(12) 0.0017(10) 0.0059(10) -0.0187(10)
C19 0.0617(16) 0.0452(13) 0.0339(12) -0.0027(11) 0.0061(11) -0.0173(10)
C30 0.0372(11) 0.0517(13) 0.0279(10) 0.0031(9) 0.0027(9) -0.0009(9)
C11 0.0353(11) 0.0538(13) 0.0372(12) 0.0201(10) 0.0105(9) 0.0092(10)
C3 0.0404(11) 0.0422(12) 0.0401(12) 0.0078(9) 0.0129(10) -0.0113(9)
C8 0.0327(11) 0.0376(12) 0.0807(19) 0.0031(9) 0.0288(12) 0.0167(11)
C22 0.0419(12) 0.0582(14) 0.0259(10) 0.0143(10) 0.0053(9) -0.0039(9)
C12 0.0278(9) 0.0426(11) 0.0313(10) 0.0093(8) 0.0117(8) 0.0064(8)
C38 0.0599(16) 0.0471(14) 0.0502(15) -0.0016(11) 0.0223(12) -0.0179(11)
C9 0.0295(11) 0.0558(15) 0.093(2) 0.0031(10) 0.0330(13) 0.0108(14)
C6 0.0234(10) 0.0749(17) 0.0563(15) 0.0024(10) -0.0006(10) -0.0378(13)
C5 0.0369(13) 0.092(2) 0.0661(18) 0.0001(13) -0.0062(12) -0.0520(17)

loop_
_atom_type_symbol
_atom_type_description
_atom_type_scat_dispersion_real
_atom_type_scat_dispersion_imag
_atom_type_scat_source
C C 0.0033 0.0016 'International Tables Vol C Tables 4.2.6.8 and 6.1.1.4'
H H 0.0000 0.0000 'International Tables Vol C Tables 4.2.6.8 and 6.1.1.4'
Ag Ag -0.8971 1.1015 'International Tables Vol C Tables 4.2.6.8 and 6.1.1.4'
N N 0.0061 0.0033 'International Tables Vol C Tables 4.2.6.8 and 6.1.1.4'
O O 0.0106 0.0060 'International Tables Vol C Tables 4.2.6.8 and 6.1.1.4'
P P 0.1023 0.0942 'International Tables Vol C Tables 4.2.6.8 and 6.1.1.4'

loop_
_geom_angle_atom_site_label_1
_geom_angle_atom_site_label_2
_geom_angle_atom_site_label_3
_geom_angle_site_symmetry_1
_geom_angle_site_symmetry_3
_geom_angle
_geom_angle_publ_flag
O1 Ag1 P1 . . 112.41(6) y
O1 Ag1 P2 . . 118.45(6) y
O1 Ag1 O2 . . 50.38(6) y
O2 Ag1 P1 . . 99.51(5) y
O2 Ag1 P2 . . 111.52(5) y
P1 Ag1 P2 . . 129.126(16) y
C13 P1 Ag1 . . 118.42(6) ?
C13 P1 C1 . . 103.16(8) ?
C13 P1 C7 . . 103.67(8) ?
C1 P1 Ag1 . . 105.57(6) ?
C1 P1 C7 . . 105.05(8) ?
C7 P1 Ag1 . . 119.15(6) ?
C26 P2 Ag1 . . 116.06(6) ?
C20 P2 Ag1 . . 108.97(6) ?
C20 P2 C26 . . 105.17(8) ?
C32 P2 Ag1 . . 118.82(6) ?
C32 P2 C26 . . 102.46(8) ?
C32 P2 C20 . . 103.93(8) ?
C18 O3 C19 . . 117.40(17) ?
C37 O4 C38 . . 118.59(18) ?
N1 O2 Ag1 . . 95.21(13) ?
N1 O1 Ag1 . . 100.27(13) ?
O3 C18 C13 . . 115.42(16) ?
O3 C18 C17 . . 124.04(17) ?
C17 C18 C13 . . 120.54(17) ?
C18 C13 P1 . . 118.41(13) ?
C14 C13 P1 . . 122.93(14) ?
C14 C13 C18 . . 118.60(17) ?
C27 C26 P2 . . 118.43(14) ?
C31 C26 P2 . . 122.95(15) ?
C31 C26 C27 . . 118.61(18) ?
C2 C1 P1 . . 117.79(14) ?
C6 C1 P1 . . 123.82(15) ?
C6 C1 C2 . . 118.40(18) ?
C25 C20 P2 . . 123.31(14) ?
C25 C20 C21 . . 118.88(17) ?
C21 C20 P2 . . 117.78(14) ?
C18 C17 H17 . . 120.2 ?
C16 C17 C18 . . 119.55(19) ?
C16 C17 H17 . . 120.2 ?
O1 N1 O2 . . 114.14(18) ?
C33 C32 P2 . . 124.17(14) ?
C33 C32 C37 . . 119.15(17) ?
C37 C32 P2 . . 116.63(14) ?
C8 C7 P1 . . 122.60(15) ?
C12 C7 P1 . . 118.68(14) ?
C12 C7 C8 . . 118.70(17) ?
C17 C16 H16 . . 119.6 ?
C15 C16 C17 . . 120.81(19) ?
C15 C16 H16 . . 119.6 ?
C26 C27 H27 . . 119.7 ?
C28 C27 C26 . . 120.6(2) ?
C28 C27 H27 . . 119.7 ?
C35 C34 H34 . . 120.3 ?
C35 C34 C33 . . 119.40(19) ?
C33 C34 H34 . . 120.3 ?
C13 C14 H14 . . 119.6 ?
C15 C14 C13 . . 120.83(19) ?
C15 C14 H14 . . 119.6 ?
C20 C25 H25 . . 119.9 ?
C24 C25 C20 . . 120.22(18) ?
C24 C25 H25 . . 119.9 ?
C34 C35 H35 . . 119.4 ?
C34 C35 C36 . . 121.28(18) ?
C36 C35 H35 . . 119.4 ?
C32 C33 C34 . . 120.58(19) ?
C32 C33 H33 . . 119.7 ?
C34 C33 H33 . . 119.7 ?
C27 C28 H28 . . 119.9 ?
C29 C28 C27 . . 120.2(2) ?
C29 C28 H28 . . 119.9 ?
C24 C23 H23 . . 120.2 ?
C24 C23 C22 . . 119.64(19) ?
C22 C23 H23 . . 120.2 ?
O4 C37 C32 . . 114.68(16) ?
O4 C37 C36 . . 124.68(19) ?
C32 C37 C36 . . 120.63(19) ?
C35 C36 C37 . . 118.9(2) ?
C35 C36 H36 . . 120.5 ?
C37 C36 H36 . . 120.5 ?
C28 C29 H29 . . 120.1 ?
C28 C29 C30 . . 119.9(2) ?
C30 C29 H29 . . 120.1 ?
C20 C21 H21 . . 119.8 ?
C22 C21 C20 . . 120.43(19) ?
C22 C21 H21 . . 119.8 ?
C25 C24 H24 . . 119.7 ?
C23 C24 C25 . . 120.53(18) ?
C23 C24 H24 . . 119.7 ?
C1 C2 H2 . . 119.4 ?
C3 C2 C1 . . 121.11(19) ?
C3 C2 H2 . . 119.4 ?
C26 C31 H31 . . 119.6 ?
C30 C31 C26 . . 120.74(19) ?
C30 C31 H31 . . 119.6 ?
C11 C10 H10 . . 120.4 ?
C9 C10 H10 . . 120.4 ?
C9 C10 C11 . . 119.17(19) ?
C16 C15 C14 . . 119.7(2) ?
C16 C15 H15 . . 120.2 ?
C14 C15 H15 . . 120.2 ?
C3 C4 H4 . . 120.1 ?
C3 C4 C5 . . 119.7(2) ?
C5 C4 H4 . . 120.1 ?
O3 C19 H19A . . 109.5 ?
O3 C19 H19B . . 109.5 ?
O3 C19 H19C . . 109.5 ?
H19A C19 H19B . . 109.5 ?
H19A C19 H19C . . 109.5 ?
H19B C19 H19C . . 109.5 ?
C29 C30 C31 . . 120.0(2) ?
C29 C30 H30 . . 120.0 ?
C31 C30 H30 . . 120.0 ?
C10 C11 H11 . . 119.5 ?
C10 C11 C12 . . 121.0(2) ?
C12 C11 H11 . . 119.5 ?
C2 C3 H3 . . 120.1 ?
C4 C3 C2 . . 119.8(2) ?
C4 C3 H3 . . 120.1 ?
C7 C8 H8 . . 119.8 ?
C7 C8 C9 . . 120.4(2) ?
C9 C8 H8 . . 119.8 ?
C23 C22 C21 . . 120.3(2) ?
C23 C22 H22 . . 119.9 ?
C21 C22 H22 . . 119.9 ?
C7 C12 C11 . . 120.12(19) ?
C7 C12 H12 . . 119.9 ?
C11 C12 H12 . . 119.9 ?
O4 C38 H38A . . 109.5 ?
O4 C38 H38B . . 109.5 ?
O4 C38 H38C . . 109.5 ?
H38A C38 H38B . . 109.5 ?
H38A C38 H38C . . 109.5 ?
H38B C38 H38C . . 109.5 ?
C10 C9 C8 . . 120.5(2) ?
C10 C9 H9 . . 119.7 ?
C8 C9 H9 . . 119.7 ?
C1 C6 H6 . . 119.9 ?
C1 C6 C5 . . 120.2(2) ?
C5 C6 H6 . . 119.9 ?
C4 C5 C6 . . 120.7(2) ?
C4 C5 H5 . . 119.7 ?
C6 C5 H5 . . 119.7 ?

loop_
_geom_bond_atom_site_label_1
_geom_bond_atom_site_label_2
_geom_bond_site_symmetry_2
_geom_bond_distance
_geom_bond_publ_flag
Ag1 O1 . 2.3931(16) y
Ag1 O2 . 2.4927(17) y
Ag1 P1 . 2.4283(4) y
Ag1 P2 . 2.4136(4) y
P1 C13 . 1.8190(18) ?
P1 C1 . 1.8220(18) ?
P1 C7 . 1.8238(17) ?
P2 C26 . 1.8328(19) ?
P2 C20 . 1.8237(18) ?
P2 C32 . 1.8204(18) ?
O3 C18 . 1.368(2) ?
O3 C19 . 1.432(2) ?
O4 C37 . 1.361(2) ?
O4 C38 . 1.427(3) ?
O2 N1 . 1.242(3) ?
O1 N1 . 1.238(3) ?
C18 C13 . 1.403(3) ?
C18 C17 . 1.390(3) ?
C13 C14 . 1.395(3) ?
C26 C27 . 1.395(3) ?
C26 C31 . 1.392(3) ?
C1 C2 . 1.388(3) ?
C1 C6 . 1.380(3) ?
C20 C25 . 1.392(2) ?
C20 C21 . 1.394(3) ?
C17 H17 . 0.9500 ?
C17 C16 . 1.383(3) ?
C32 C33 . 1.390(3) ?
C32 C37 . 1.396(3) ?
C7 C8 . 1.383(3) ?
C7 C12 . 1.382(3) ?
C16 H16 . 0.9500 ?
C16 C15 . 1.383(3) ?
C27 H27 . 0.9500 ?
C27 C28 . 1.389(3) ?
C34 H34 . 0.9500 ?
C34 C35 . 1.383(3) ?
C34 C33 . 1.392(3) ?
C14 H14 . 0.9500 ?
C14 C15 . 1.386(3) ?
C25 H25 . 0.9500 ?
C25 C24 . 1.389(3) ?
C35 H35 . 0.9500 ?
C35 C36 . 1.384(3) ?
C33 H33 . 0.9500 ?
C28 H28 . 0.9500 ?
C28 C29 . 1.382(3) ?
C23 H23 . 0.9500 ?
C23 C24 . 1.380(3) ?
C23 C22 . 1.382(3) ?
C37 C36 . 1.398(3) ?
C36 H36 . 0.9500 ?
C29 H29 . 0.9500 ?
C29 C30 . 1.386(3) ?
C21 H21 . 0.9500 ?
C21 C22 . 1.387(3) ?
C24 H24 . 0.9500 ?
C2 H2 . 0.9500 ?
C2 C3 . 1.387(3) ?
C31 H31 . 0.9500 ?
C31 C30 . 1.390(3) ?
C10 H10 . 0.9500 ?
C10 C11 . 1.370(3) ?
C10 C9 . 1.369(4) ?
C15 H15 . 0.9500 ?
C4 H4 . 0.9500 ?
C4 C3 . 1.368(3) ?
C4 C5 . 1.375(4) ?
C19 H19A . 0.9800 ?
C19 H19B . 0.9800 ?
C19 H19C . 0.9800 ?
C30 H30 . 0.9500 ?
C11 H11 . 0.9500 ?
C11 C12 . 1.392(3) ?
C3 H3 . 0.9500 ?
C8 H8 . 0.9500 ?
C8 C9 . 1.394(3) ?
C22 H22 . 0.9500 ?
C12 H12 . 0.9500 ?
C38 H38A . 0.9800 ?
C38 H38B . 0.9800 ?
C38 H38C . 0.9800 ?
C9 H9 . 0.9500 ?
C6 H6 . 0.9500 ?
C6 C5 . 1.388(3) ?
C5 H5 . 0.9500 ?

loop_
_geom_hbond_atom_site_label_D
_geom_hbond_atom_site_label_H
_geom_hbond_atom_site_label_A
_geom_hbond_site_symmetry_A
_geom_hbond_distance_DH
_geom_hbond_distance_HA
_geom_hbond_distance_DA
_geom_hbond_angle_DHA
N2 H1N O2 3_666 0.865(13) 2.004(13) 2.8634(18) 172.6(15)
C17 H17 O2 6_566 0.95 2.37 3.225(3) 149
C38 H38C O1 7_666 0.98 2.45 2.936(3) 110

loop_
_geom_torsion_atom_site_label_1
_geom_torsion_atom_site_label_2
_geom_torsion_atom_site_label_3
_geom_torsion_atom_site_label_4
_geom_torsion_site_symmetry_1
_geom_torsion_site_symmetry_2
_geom_torsion_site_symmetry_3
_geom_torsion_site_symmetry_4
_geom_torsion
_geom_torsion_publ_flag
Ag1 P1 C13 C18 . . . . 57.99(15) ?
Ag1 P1 C13 C14 . . . . -119.05(15) ?
Ag1 P1 C1 C2 . . . . 39.46(17) ?
Ag1 P1 C1 C6 . . . . -140.8(2) ?
Ag1 P1 C7 C8 . . . . -152.19(17) ?
Ag1 P1 C7 C12 . . . . 26.26(18) ?
Ag1 P2 C26 C27 . . . . 36.10(16) ?
Ag1 P2 C26 C31 . . . . -143.14(14) ?
Ag1 P2 C20 C25 . . . . -143.42(14) ?
Ag1 P2 C20 C21 . . . . 34.67(17) ?
Ag1 P2 C32 C33 . . . . -127.34(14) ?
Ag1 P2 C32 C37 . . . . 55.53(16) ?
Ag1 O2 N1 O1 . . . . 0.4(2) ?
Ag1 O1 N1 O2 . . . . -0.5(2) ?
P1 C13 C14 C15 . . . . 177.41(17) ?
P1 C1 C2 C3 . . . . 179.24(18) ?
P1 C1 C6 C5 . . . . -179.6(3) ?
P1 C7 C8 C9 . . . . -179.8(2) ?
P1 C7 C12 C11 . . . . -179.40(17) ?
P2 C26 C27 C28 . . . . 179.45(16) ?
P2 C26 C31 C30 . . . . 179.38(16) ?
P2 C20 C25 C24 . . . . 177.53(15) ?
P2 C20 C21 C22 . . . . -177.89(18) ?
P2 C32 C33 C34 . . . . -175.26(14) ?
P2 C32 C37 O4 . . . . -3.9(2) ?
P2 C32 C37 C36 . . . . 175.20(15) ?
O3 C18 C13 P1 . . . . 3.5(2) ?
O3 C18 C13 C14 . . . . -179.31(17) ?
O3 C18 C17 C16 . . . . 179.00(18) ?
O4 C37 C36 C35 . . . . 179.74(19) ?
C18 C13 C14 C15 . . . . 0.4(3) ?
C18 C17 C16 C15 . . . . 0.1(3) ?
C13 P1 C1 C2 . . . . -85.46(17) ?
C13 P1 C1 C6 . . . . 94.3(2) ?
C13 P1 C7 C8 . . . . -18.1(2) ?
C13 P1 C7 C12 . . . . 160.40(16) ?
C13 C18 C17 C16 . . . . -0.2(3) ?
C13 C14 C15 C16 . . . . -0.4(3) ?
C26 P2 C20 C25 . . . . -18.35(17) ?
C26 P2 C20 C21 . . . . 159.74(16) ?
C26 P2 C32 C33 . . . . 103.24(16) ?
C26 P2 C32 C37 . . . . -73.90(15) ?
C26 C27 C28 C29 . . . . 1.3(3) ?
C26 C31 C30 C29 . . . . 1.0(3) ?
C1 P1 C13 C18 . . . . 174.09(14) ?
C1 P1 C13 C14 . . . . -2.95(18) ?
C1 P1 C7 C8 . . . . 89.9(2) ?
C1 P1 C7 C12 . . . . -91.66(17) ?
C1 C2 C3 C4 . . . . 1.1(4) ?
C1 C6 C5 C4 . . . . -0.3(5) ?
C20 P2 C26 C27 . . . . -84.40(16) ?
C20 P2 C26 C31 . . . . 96.36(17) ?
C20 P2 C32 C33 . . . . -6.09(17) ?
C20 P2 C32 C37 . . . . 176.78(14) ?
C20 C25 C24 C23 . . . . 0.0(3) ?
C20 C21 C22 C23 . . . . 0.5(4) ?
C17 C18 C13 P1 . . . . -177.25(14) ?
C17 C18 C13 C14 . . . . -0.1(3) ?
C17 C16 C15 C14 . . . . 0.2(3) ?
C32 P2 C26 C27 . . . . 167.22(15) ?
C32 P2 C26 C31 . . . . -12.02(18) ?
C32 P2 C20 C25 . . . . 88.96(16) ?
C32 P2 C20 C21 . . . . -92.95(16) ?
C32 C37 C36 C35 . . . . 0.7(3) ?
C7 P1 C13 C18 . . . . -76.55(15) ?
C7 P1 C13 C14 . . . . 106.40(16) ?
C7 P1 C1 C2 . . . . 166.23(16) ?
C7 P1 C1 C6 . . . . -14.0(2) ?
C7 C8 C9 C10 . . . . -0.7(5) ?
C27 C26 C31 C30 . . . . 0.1(3) ?
C27 C28 C29 C30 . . . . -0.2(3) ?
C34 C35 C36 C37 . . . . 1.0(3) ?
C25 C20 C21 C22 . . . . 0.3(3) ?
C35 C34 C33 C32 . . . . -0.1(3) ?
C33 C32 C37 O4 . . . . 178.77(17) ?
C33 C32 C37 C36 . . . . -2.1(3) ?
C33 C34 C35 C36 . . . . -1.3(3) ?
C28 C29 C30 C31 . . . . -0.9(3) ?
C37 C32 C33 C34 . . . . 1.8(3) ?
C21 C20 C25 C24 . . . . -0.5(3) ?
C24 C23 C22 C21 . . . . -1.1(4) ?
C2 C1 C6 C5 . . . . 0.1(4) ?
C31 C26 C27 C28 . . . . -1.3(3) ?
C10 C11 C12 C7 . . . . -1.2(4) ?
C19 O3 C18 C13 . . . . -172.44(18) ?
C19 O3 C18 C17 . . . . 8.4(3) ?
C11 C10 C9 C8 . . . . -1.3(4) ?
C3 C4 C5 C6 . . . . 0.9(5) ?
C8 C7 C12 C11 . . . . -0.9(3) ?
C22 C23 C24 C25 . . . . 0.8(3) ?
C12 C7 C8 C9 . . . . 1.8(4) ?
C38 O4 C37 C32 . . . . 159.7(2) ?
C38 O4 C37 C36 . . . . -19.4(3) ?
C9 C10 C11 C12 . . . . 2.3(4) ?
C6 C1 C2 C3 . . . . -0.5(3) ?
C5 C4 C3 C2 . . . . -1.2(4) ?
